data_7705966
loop_
_publ_author_name
'Cheng, Ming-Chuan'
'Lee, Gene-Hsiang'
'Lin, Tien-Sung'
'Liu, Yu-Chiao'
'Chiang, Ming-Hsi'
'Peng, Shie-Ming'

_publ_section_title
;
 A new series of heteronuclear metal strings,
 MRhRh(dpa)<sub>4</sub>Cl<sub>2</sub> and
 MRhRhM(dpa)<sub>4</sub>X<sub>2</sub>, from the reactions of
 Rh<sub>2</sub>(dpa)<sub>4</sub> with metal ions of group 7 to group 12.
;
_journal_issue 2
_journal_name_full 'Dalton transactions (Cambridge, England : 2003)'
_journal_page_first 520
_journal_page_last 534
_journal_paper_doi 10.1039/d0dt03311a
_journal_volume 50
_journal_year 2021
_chemical_formula_sum 'C40 H32 Ag2 Cl2 N14 O6 Rh2'
_chemical_formula_weight 1226.35
_space_group_crystal_system monoclinic
_space_group_IT_number 14
_space_group_name_Hall '-P 2ybc'
_space_group_name_H-M_alt 'P 1 21/c 1'
_atom_sites_solution_hydrogens geom
_audit_creation_method SHELXL-2018/3
_audit_update_record
;
2020-09-21 deposited with the CCDC.	2020-12-03 downloaded from the CCDC.
;
_cell_angle_alpha 90
_cell_angle_beta 96.1754(12)
_cell_angle_gamma 90
_cell_formula_units_Z 4
_cell_length_a 14.8400(3)
_cell_length_b 16.9282(4)
_cell_length_c 16.3244(3)
_cell_measurement_reflns_used 9304
_cell_measurement_temperature 150(2)
_cell_measurement_theta_max 27.50
_cell_measurement_theta_min 1.38
_cell_volume 4077.13(15)
_computing_cell_refinement DENZO-SMN
_computing_data_collection 'NONIUS COLLECT'
_computing_data_reduction DENZO-SMN
_computing_molecular_graphics 'Bruker SHELXTL'
_computing_publication_material 'Bruker SHELXTL'
_computing_structure_refinement 'SHELXL-2018/3 (Sheldrick, 2018)'
_computing_structure_solution 'SHELXS-97 (Sheldrick, 2008)'
_diffrn_ambient_temperature 150
_diffrn_measured_fraction_theta_full 0.998
_diffrn_measured_fraction_theta_max 0.993
_diffrn_measurement_device_type 'NONIUS KappaCCD'
_diffrn_measurement_method '\w scans'
_diffrn_radiation_type MoK\a
_diffrn_radiation_wavelength 0.71073
_diffrn_reflns_av_R_equivalents 0.0439
_diffrn_reflns_av_unetI/netI 0.0598
_diffrn_reflns_Laue_measured_fraction_full 0.998
_diffrn_reflns_Laue_measured_fraction_max 0.993
_diffrn_reflns_limit_h_max 19
_diffrn_reflns_limit_h_min -19
_diffrn_reflns_limit_k_max 21
_diffrn_reflns_limit_k_min -14
_diffrn_reflns_limit_l_max 21
_diffrn_reflns_limit_l_min -21
_diffrn_reflns_number 21338
_diffrn_reflns_point_group_measured_fraction_full 0.998
_diffrn_reflns_point_group_measured_fraction_max 0.993
_diffrn_reflns_theta_full 25.242
_diffrn_reflns_theta_max 27.499
_diffrn_reflns_theta_min 1.738
_exptl_absorpt_coefficient_mu 1.810
_exptl_absorpt_correction_T_max 0.8992
_exptl_absorpt_correction_T_min 0.8691
_exptl_absorpt_correction_type multi-scan
_exptl_absorpt_process_details 'SORTAV (Blessing, 1995)'
_exptl_crystal_colour dark-yellow
_exptl_crystal_density_diffrn 1.998
_exptl_crystal_description block
_exptl_crystal_F_000 2408
_exptl_crystal_recrystallization_method 'Re-crystallisation from solvent: CH2Cl2'
_exptl_crystal_size_max 0.080
_exptl_crystal_size_mid 0.080
_exptl_crystal_size_min 0.060
_refine_diff_density_max 0.707
_refine_diff_density_min -0.918
_refine_diff_density_rms 0.125
_refine_ls_extinction_method none
_refine_ls_goodness_of_fit_ref 1.022
_refine_ls_hydrogen_treatment constr
_refine_ls_matrix_type full
_refine_ls_number_parameters 577
_refine_ls_number_reflns 9304
_refine_ls_number_restraints 0
_refine_ls_restrained_S_all 1.022
_refine_ls_R_factor_all 0.0643
_refine_ls_R_factor_gt 0.0355
_refine_ls_shift/su_max 0.001
_refine_ls_shift/su_mean 0.000
_refine_ls_structure_factor_coef Fsqd
_refine_ls_weighting_details 'w=1/[\s^2^(Fo^2^)+(0.0264P)^2^+2.1498P] where P=(Fo^2^+2Fc^2^)/3'
_refine_ls_weighting_scheme calc
_refine_ls_wR_factor_gt 0.0687
_refine_ls_wR_factor_ref 0.0768
_reflns_Friedel_coverage 0.000
_reflns_number_gt 6695
_reflns_number_total 9304
_reflns_threshold_expression 'I > 2\s(I)'
_cod_data_source_file d0dt03311a2.cif
_cod_data_source_block ic17174
_cod_depositor_comments
;
The following automatic conversions were performed:

data item '_diffrn_ambient_temperature' value '150K' was changed to
'150' -- the value should be numeric and without a unit designator.

Automatic conversion script
Id: cif_fix_values 7556 2019-12-06 15:28:31Z antanas 

 Adding full bibliography for 7705966--7705984.cif.
;
_cod_original_sg_symbol_H-M P21/c
_cod_original_formula_sum 'C40 H32 Cl2 Ag2 N14 O6 Rh2'
_cod_database_code 7705966
_shelx_shelxl_version_number 2018/3
_shelx_space_group_comment
; 
The symmetry employed for this shelxl refinement is uniquely defined 
by the following loop, which should always be used as a source of 
symmetry information in preference to the above space-group names. 
They are only intended as comments. 
;
_shelx_estimated_absorpt_t_min 0.869
_shelx_estimated_absorpt_t_max 0.899

loop_
_space_group_symop_operation_xyz
'x, y, z'
'-x, y+1/2, -z+1/2'
'-x, -y, -z'
'x, -y-1/2, z-1/2'

loop_
_atom_site_label
_atom_site_type_symbol
_atom_site_fract_x
_atom_site_fract_y
_atom_site_fract_z
_atom_site_U_iso_or_equiv
_atom_site_adp_type
_atom_site_occupancy
_atom_site_site_symmetry_order
_atom_site_calc_flag
_atom_site_refinement_flags_posn
_atom_site_refinement_flags_adp
_atom_site_refinement_flags_occupancy
_atom_site_disorder_assembly
_atom_site_disorder_group
Ag1 Ag 0.55140(2) 0.05147(2) 0.89133(2) 0.02832(8) Uani 1 1 d . . . . .
Ag2 Ag 0.93067(2) -0.00687(2) 0.61639(2) 0.02512(8) Uani 1 1 d . . . . .
Rh1 Rh 0.67666(2) 0.02772(2) 0.79307(2) 0.02072(8) Uani 1 1 d . . . . .
Rh2 Rh 0.79497(2) 0.00830(2) 0.70872(2) 0.01916(8) Uani 1 1 d . . . . .
O1 O 0.43139(19) 0.06601(17) 0.97310(18) 0.0413(8) Uani 1 1 d . . . . .
O2 O 0.4518(2) 0.18931(19) 0.9496(2) 0.0646(11) Uani 1 1 d . . . . .
O3 O 0.3172(2) 0.1454(2) 0.9528(2) 0.0622(10) Uani 1 1 d . . . . .
O4 O 1.05676(18) -0.06140(17) 0.53725(18) 0.0372(7) Uani 1 1 d . . . . .
O5 O 1.0234(2) -0.1468(2) 0.6277(2) 0.0687(12) Uani 1 1 d . . . . .
O6 O 1.0707(2) -0.18738(18) 0.5146(2) 0.0529(9) Uani 1 1 d . . . . .
N1 N 0.4705(2) 0.03429(19) 0.7704(2) 0.0259(7) Uani 1 1 d . . . . .
N2 N 0.59074(18) 0.05211(18) 0.69210(18) 0.0215(7) Uani 1 1 d . . . . .
N3 N 0.71714(19) 0.07890(17) 0.62419(18) 0.0202(7) Uani 1 1 d . . . . .
N4 N 0.6749(2) 0.07107(19) 0.97266(18) 0.0257(7) Uani 1 1 d . . . . .
N5 N 0.7672(2) 0.00256(19) 0.89217(19) 0.0242(7) Uani 1 1 d . . . . .
N6 N 0.85598(19) -0.06107(18) 0.80326(18) 0.0223(7) Uani 1 1 d . . . . .
N7 N 0.82357(19) -0.08465(18) 0.55603(19) 0.0236(7) Uani 1 1 d . . . . .
N8 N 0.73119(19) -0.08932(18) 0.66201(19) 0.0228(7) Uani 1 1 d . . . . .
N9 N 0.64675(19) -0.09031(18) 0.77418(19) 0.0224(7) Uani 1 1 d . . . . .
N10 N 0.99255(19) 0.06904(19) 0.71594(19) 0.0243(7) Uani 1 1 d . . . . .
N11 N 0.85562(19) 0.10681(18) 0.75996(18) 0.0215(7) Uani 1 1 d . . . . .
N12 N 0.71512(19) 0.14459(18) 0.79751(18) 0.0218(7) Uani 1 1 d . . . . .
N13 N 0.3988(2) 0.1349(2) 0.9585(2) 0.0345(8) Uani 1 1 d . . . . .
N14 N 1.0510(2) -0.1329(2) 0.5598(2) 0.0363(9) Uani 1 1 d . . . . .
C1 C 0.3824(3) 0.0161(2) 0.7765(3) 0.0313(10) Uani 1 1 d . . . . .
H1 H 0.361918 0.015141 0.829624 0.038 Uiso 1 1 calc R U . . .
C2 C 0.3221(3) -0.0009(2) 0.7101(3) 0.0342(10) Uani 1 1 d . . . . .
H2A H 0.260546 -0.011808 0.716950 0.041 Uiso 1 1 calc R U . . .
C3 C 0.3519(3) -0.0022(2) 0.6314(3) 0.0352(10) Uani 1 1 d . . . . .
H3A H 0.311411 -0.014677 0.584095 0.042 Uiso 1 1 calc R U . . .
C4 C 0.4407(2) 0.0151(2) 0.6245(3) 0.0292(9) Uani 1 1 d . . . . .
H4 H 0.462455 0.013341 0.571834 0.035 Uiso 1 1 calc R U . . .
C5 C 0.5005(2) 0.0353(2) 0.6941(2) 0.0235(8) Uani 1 1 d . . . . .
C6 C 0.6257(2) 0.0873(2) 0.6267(2) 0.0215(8) Uani 1 1 d . . . . .
C7 C 0.5767(3) 0.1369(2) 0.5690(2) 0.0277(9) Uani 1 1 d . . . . .
H7 H 0.512727 0.140848 0.568298 0.033 Uiso 1 1 calc R U . . .
C8 C 0.6201(3) 0.1798(2) 0.5137(2) 0.0297(9) Uani 1 1 d . . . . .
H8 H 0.586613 0.213639 0.475246 0.036 Uiso 1 1 calc R U . . .
C9 C 0.7132(3) 0.1731(2) 0.5145(2) 0.0290(9) Uani 1 1 d . . . . .
H9 H 0.744777 0.202789 0.477279 0.035 Uiso 1 1 calc R U . . .
C10 C 0.7585(3) 0.1227(2) 0.5702(2) 0.0254(9) Uani 1 1 d . . . . .
H10 H 0.822414 0.118416 0.570798 0.030 Uiso 1 1 calc R U . . .
C11 C 0.6629(3) 0.1142(2) 1.0404(2) 0.0342(10) Uani 1 1 d . . . . .
H11 H 0.604172 0.134751 1.045541 0.041 Uiso 1 1 calc R U . . .
C12 C 0.7306(3) 0.1297(3) 1.1019(3) 0.0444(12) Uani 1 1 d . . . . .
H12 H 0.719058 0.159457 1.149071 0.053 Uiso 1 1 calc R U . . .
C13 C 0.8166(3) 0.1009(3) 1.0936(3) 0.0431(12) Uani 1 1 d . . . . .
H13 H 0.865187 0.111276 1.135017 0.052 Uiso 1 1 calc R U . . .
C14 C 0.8315(3) 0.0573(3) 1.0251(3) 0.0349(10) Uani 1 1 d . . . . .
H14 H 0.890393 0.037736 1.018911 0.042 Uiso 1 1 calc R U . . .
C15 C 0.7590(3) 0.0419(2) 0.9644(2) 0.0251(9) Uani 1 1 d . . . . .
C16 C 0.8333(2) -0.0515(2) 0.8820(2) 0.0230(8) Uani 1 1 d . . . . .
C17 C 0.8722(3) -0.1017(2) 0.9449(3) 0.0326(10) Uani 1 1 d . . . . .
H17 H 0.858617 -0.093997 0.999928 0.039 Uiso 1 1 calc R U . . .
C18 C 0.9293(3) -0.1615(3) 0.9276(3) 0.0359(10) Uani 1 1 d . . . . .
H18 H 0.955387 -0.195227 0.970184 0.043 Uiso 1 1 calc R U . . .
C19 C 0.9488(3) -0.1723(2) 0.8464(3) 0.0341(10) Uani 1 1 d . . . . .
H19 H 0.987787 -0.213747 0.832935 0.041 Uiso 1 1 calc R U . . .
C20 C 0.9105(2) -0.1219(2) 0.7865(3) 0.0285(9) Uani 1 1 d . . . . .
H20 H 0.922750 -0.130016 0.731166 0.034 Uiso 1 1 calc R U . . .
C21 C 0.8427(3) -0.1078(2) 0.4805(2) 0.0263(9) Uani 1 1 d . . . . .
H21 H 0.896123 -0.087662 0.460918 0.032 Uiso 1 1 calc R U . . .
C22 C 0.7900(3) -0.1583(2) 0.4306(3) 0.0340(10) Uani 1 1 d . . . . .
H22 H 0.808235 -0.175444 0.379399 0.041 Uiso 1 1 calc R U . . .
C23 C 0.7097(3) -0.1836(3) 0.4569(2) 0.0352(10) Uani 1 1 d . . . . .
H23 H 0.670318 -0.217253 0.422980 0.042 Uiso 1 1 calc R U . . .
C24 C 0.6867(3) -0.1601(2) 0.5322(2) 0.0302(9) Uani 1 1 d . . . . .
H24 H 0.630344 -0.175814 0.549594 0.036 Uiso 1 1 calc R U . . .
C25 C 0.7462(2) -0.1128(2) 0.5838(2) 0.0243(9) Uani 1 1 d . . . . .
C26 C 0.6766(2) -0.1308(2) 0.7098(2) 0.0245(9) Uani 1 1 d . . . . .
C27 C 0.6559(3) -0.2121(2) 0.7009(2) 0.0296(9) Uani 1 1 d . . . . .
H27 H 0.681341 -0.242238 0.659997 0.035 Uiso 1 1 calc R U . . .
C28 C 0.5994(3) -0.2475(2) 0.7508(3) 0.0328(10) Uani 1 1 d . . . . .
H28 H 0.583371 -0.301492 0.742444 0.039 Uiso 1 1 calc R U . . .
C29 C 0.5655(3) -0.2052(2) 0.8134(3) 0.0321(10) Uani 1 1 d . . . . .
H29 H 0.524407 -0.228438 0.847181 0.038 Uiso 1 1 calc R U . . .
C30 C 0.5934(2) -0.1292(2) 0.8243(2) 0.0282(9) Uani 1 1 d . . . . .
H30 H 0.574550 -0.101089 0.869857 0.034 Uiso 1 1 calc R U . . .
C31 C 1.0844(2) 0.0690(2) 0.7248(2) 0.0290(9) Uani 1 1 d . . . . .
H31 H 1.114823 0.036958 0.688643 0.035 Uiso 1 1 calc R U . . .
C32 C 1.1358(3) 0.1127(3) 0.7830(2) 0.0325(10) Uani 1 1 d . . . . .
H32 H 1.200057 0.112506 0.785783 0.039 Uiso 1 1 calc R U . . .
C33 C 1.0917(3) 0.1573(2) 0.8377(2) 0.0305(10) Uani 1 1 d . . . . .
H33 H 1.125437 0.188152 0.878803 0.037 Uiso 1 1 calc R U . . .
C34 C 0.9982(2) 0.1562(2) 0.8318(2) 0.0257(9) Uani 1 1 d . . . . .
H34 H 0.967482 0.185062 0.870234 0.031 Uiso 1 1 calc R U . . .
C35 C 0.9484(2) 0.1128(2) 0.7692(2) 0.0222(8) Uani 1 1 d . . . . .
C36 C 0.8013(2) 0.1663(2) 0.7836(2) 0.0227(8) Uani 1 1 d . . . . .
C37 C 0.8252(2) 0.2467(2) 0.7891(2) 0.0249(9) Uani 1 1 d . . . . .
H37 H 0.885530 0.262183 0.782612 0.030 Uiso 1 1 calc R U . . .
C38 C 0.7630(3) 0.3024(2) 0.8036(2) 0.0287(9) Uani 1 1 d . . . . .
H38 H 0.780033 0.356466 0.807803 0.034 Uiso 1 1 calc R U . . .
C39 C 0.6740(3) 0.2802(2) 0.8123(2) 0.0292(9) Uani 1 1 d . . . . .
H39 H 0.629143 0.318513 0.820574 0.035 Uiso 1 1 calc R U . . .
C40 C 0.6536(2) 0.2017(2) 0.8086(2) 0.0266(9) Uani 1 1 d . . . . .
H40 H 0.592951 0.186222 0.813968 0.032 Uiso 1 1 calc R U . . .

loop_
_atom_site_aniso_label
_atom_site_aniso_U_11
_atom_site_aniso_U_22
_atom_site_aniso_U_33
_atom_site_aniso_U_23
_atom_site_aniso_U_13
_atom_site_aniso_U_12
Ag1 0.02588(16) 0.03501(19) 0.02578(18) -0.00242(14) 0.01071(12) -0.00093(14)
Ag2 0.02132(14) 0.02996(17) 0.02498(17) -0.00590(13) 0.00665(12) -0.00122(13)
Rh1 0.01869(15) 0.02551(16) 0.01863(16) 0.00064(13) 0.00505(11) 0.00042(12)
Rh2 0.01782(15) 0.02199(16) 0.01813(16) -0.00032(12) 0.00404(11) -0.00017(12)
O1 0.0482(18) 0.0296(17) 0.051(2) 0.0083(15) 0.0295(15) 0.0099(15)
O2 0.0358(18) 0.037(2) 0.122(3) 0.024(2) 0.009(2) -0.0037(16)
O3 0.0305(18) 0.051(2) 0.108(3) 0.002(2) 0.0207(18) 0.0071(16)
O4 0.0373(16) 0.0344(17) 0.0415(19) 0.0022(15) 0.0119(13) 0.0022(14)
O5 0.071(2) 0.078(3) 0.065(3) 0.044(2) 0.045(2) 0.042(2)
O6 0.0436(19) 0.0339(19) 0.086(3) -0.0144(18) 0.0266(18) 0.0003(15)
N1 0.0241(17) 0.0251(18) 0.029(2) -0.0029(15) 0.0076(14) -0.0003(14)
N2 0.0163(15) 0.0289(18) 0.0196(18) 0.0019(14) 0.0031(12) -0.0008(14)
N3 0.0222(16) 0.0216(17) 0.0171(17) -0.0013(13) 0.0029(12) 0.0008(13)
N4 0.0323(18) 0.0277(18) 0.0182(18) -0.0026(14) 0.0077(14) -0.0046(15)
N5 0.0243(16) 0.0304(18) 0.0180(18) 0.0015(14) 0.0025(13) 0.0009(15)
N6 0.0211(16) 0.0243(17) 0.0217(18) 0.0012(14) 0.0034(13) -0.0018(14)
N7 0.0224(16) 0.0260(18) 0.0225(18) -0.0003(14) 0.0031(13) 0.0022(14)
N8 0.0199(16) 0.0261(18) 0.0231(18) 0.0013(14) 0.0047(13) -0.0025(13)
N9 0.0202(16) 0.0232(17) 0.0245(18) -0.0012(14) 0.0054(13) -0.0033(13)
N10 0.0202(16) 0.0278(18) 0.0257(19) -0.0025(15) 0.0058(13) -0.0014(14)
N11 0.0201(16) 0.0227(17) 0.0226(18) -0.0019(14) 0.0058(13) -0.0006(13)
N12 0.0242(16) 0.0237(17) 0.0180(18) -0.0024(13) 0.0046(13) 0.0006(14)
N13 0.036(2) 0.033(2) 0.037(2) 0.0031(17) 0.0116(16) 0.0098(18)
N14 0.0272(19) 0.037(2) 0.047(3) 0.0089(19) 0.0145(17) 0.0113(17)
C1 0.024(2) 0.028(2) 0.043(3) -0.0022(19) 0.0123(19) -0.0007(18)
C2 0.020(2) 0.027(2) 0.055(3) -0.002(2) 0.004(2) 0.0000(18)
C3 0.028(2) 0.031(2) 0.045(3) -0.002(2) -0.0051(19) 0.0011(19)
C4 0.026(2) 0.033(2) 0.029(2) -0.0018(18) 0.0033(17) -0.0011(18)
C5 0.023(2) 0.020(2) 0.027(2) 0.0015(17) 0.0035(16) 0.0027(16)
C6 0.024(2) 0.022(2) 0.018(2) -0.0045(16) 0.0018(15) 0.0009(16)
C7 0.027(2) 0.032(2) 0.025(2) 0.0013(18) 0.0065(17) 0.0081(18)
C8 0.036(2) 0.035(2) 0.018(2) 0.0034(18) 0.0027(17) 0.0104(19)
C9 0.036(2) 0.033(2) 0.020(2) -0.0002(18) 0.0098(17) 0.0021(19)
C10 0.029(2) 0.026(2) 0.023(2) 0.0013(17) 0.0089(16) 0.0031(17)
C11 0.045(3) 0.035(2) 0.024(2) -0.0012(19) 0.0125(19) 0.000(2)
C12 0.063(3) 0.047(3) 0.024(3) -0.008(2) 0.008(2) -0.001(3)
C13 0.045(3) 0.049(3) 0.032(3) -0.008(2) -0.006(2) -0.007(2)
C14 0.032(2) 0.040(3) 0.032(3) -0.002(2) -0.0031(19) -0.002(2)
C15 0.034(2) 0.021(2) 0.020(2) 0.0014(16) 0.0033(17) -0.0036(17)
C16 0.0229(19) 0.025(2) 0.021(2) 0.0009(16) 0.0030(15) -0.0045(17)
C17 0.036(2) 0.039(3) 0.023(2) 0.0017(19) 0.0030(18) 0.002(2)
C18 0.035(2) 0.034(2) 0.038(3) 0.012(2) 0.0002(19) 0.003(2)
C19 0.030(2) 0.033(2) 0.040(3) 0.004(2) 0.0065(19) 0.0087(19)
C20 0.024(2) 0.029(2) 0.033(2) 0.0012(19) 0.0053(17) 0.0022(18)
C21 0.031(2) 0.028(2) 0.021(2) -0.0016(17) 0.0079(17) 0.0010(18)
C22 0.045(3) 0.034(2) 0.024(2) -0.0060(19) 0.0079(19) -0.001(2)
C23 0.045(3) 0.037(3) 0.023(2) -0.0038(19) -0.0004(19) -0.014(2)
C24 0.031(2) 0.034(2) 0.025(2) 0.0039(18) 0.0029(17) -0.0086(19)
C25 0.027(2) 0.024(2) 0.022(2) 0.0008(17) 0.0037(16) 0.0044(17)
C26 0.0190(19) 0.030(2) 0.025(2) -0.0009(17) 0.0018(16) -0.0008(17)
C27 0.040(2) 0.022(2) 0.027(2) -0.0009(18) 0.0036(18) -0.0038(18)
C28 0.032(2) 0.027(2) 0.038(3) 0.007(2) -0.0010(19) -0.0063(19)
C29 0.028(2) 0.033(2) 0.036(3) 0.011(2) 0.0089(18) -0.0037(19)
C30 0.025(2) 0.033(2) 0.028(2) 0.0073(18) 0.0076(17) 0.0047(18)
C31 0.024(2) 0.035(2) 0.030(2) -0.0021(19) 0.0095(17) 0.0038(18)
C32 0.019(2) 0.048(3) 0.029(3) -0.003(2) 0.0012(17) -0.0014(19)
C33 0.032(2) 0.034(2) 0.024(2) -0.0003(18) 0.0008(17) -0.0059(19)
C34 0.029(2) 0.027(2) 0.021(2) -0.0025(17) 0.0067(16) -0.0012(17)
C35 0.0237(19) 0.024(2) 0.020(2) 0.0016(16) 0.0037(15) -0.0037(16)
C36 0.0225(19) 0.029(2) 0.017(2) -0.0001(16) 0.0033(15) 0.0004(17)
C37 0.028(2) 0.024(2) 0.023(2) 0.0003(17) 0.0054(16) -0.0014(17)
C38 0.038(2) 0.022(2) 0.027(2) -0.0009(17) 0.0035(18) 0.0009(18)
C39 0.034(2) 0.030(2) 0.024(2) -0.0008(18) 0.0062(17) 0.0083(19)
C40 0.024(2) 0.034(2) 0.023(2) 0.0007(18) 0.0091(16) 0.0064(18)

loop_
_atom_type_symbol
_atom_type_description
_atom_type_scat_dispersion_real
_atom_type_scat_dispersion_imag
_atom_type_scat_source
C C 0.0033 0.0016 'International Tables Vol C Tables 4.2.6.8 and 6.1.1.4'
H H 0.0000 0.0000 'International Tables Vol C Tables 4.2.6.8 and 6.1.1.4'
N N 0.0061 0.0033 'International Tables Vol C Tables 4.2.6.8 and 6.1.1.4'
O O 0.0106 0.0060 'International Tables Vol C Tables 4.2.6.8 and 6.1.1.4'
Rh Rh -1.1178 0.9187 'International Tables Vol C Tables 4.2.6.8 and 6.1.1.4'
Ag Ag -0.8971 1.1015 'International Tables Vol C Tables 4.2.6.8 and 6.1.1.4'

loop_
_geom_angle_atom_site_label_1
_geom_angle_atom_site_label_2
_geom_angle_atom_site_label_3
_geom_angle
_geom_angle_site_symmetry_1
_geom_angle_site_symmetry_3
_geom_angle_publ_flag
N4 Ag1 N1 154.93(11) . . ?
N4 Ag1 O1 106.15(11) . . ?
N1 Ag1 O1 98.57(11) . . ?
N4 Ag1 Rh1 77.84(8) . . ?
N1 Ag1 Rh1 77.63(8) . . ?
O1 Ag1 Rh1 175.48(8) . . ?
N10 Ag2 N7 154.41(11) . . ?
N10 Ag2 O4 108.35(10) . . ?
N7 Ag2 O4 95.15(10) . . ?
N10 Ag2 Rh2 78.78(8) . . ?
N7 Ag2 Rh2 75.99(8) . . ?
O4 Ag2 Rh2 164.28(7) . . ?
N2 Rh1 N5 177.83(12) . . ?
N2 Rh1 N12 88.88(12) . . ?
N5 Rh1 N12 90.94(12) . . ?
N2 Rh1 N9 88.23(12) . . ?
N5 Rh1 N9 91.67(12) . . ?
N12 Rh1 N9 172.20(12) . . ?
N2 Rh1 Rh2 89.79(8) . . ?
N5 Rh1 Rh2 88.05(9) . . ?
N12 Rh1 Rh2 86.20(8) . . ?
N9 Rh1 Rh2 86.54(8) . . ?
N2 Rh1 Ag1 92.37(8) . . ?
N5 Rh1 Ag1 89.80(9) . . ?
N12 Rh1 Ag1 92.49(8) . . ?
N9 Rh1 Ag1 94.87(8) . . ?
Rh2 Rh1 Ag1 177.459(16) . . ?
N8 Rh2 N11 177.43(12) . . ?
N8 Rh2 N6 88.10(12) . . ?
N11 Rh2 N6 91.14(12) . . ?
N8 Rh2 N3 90.89(12) . . ?
N11 Rh2 N3 89.50(11) . . ?
N6 Rh2 N3 171.34(11) . . ?
N8 Rh2 Rh1 89.22(8) . . ?
N11 Rh2 Rh1 88.28(8) . . ?
N6 Rh2 Rh1 86.41(8) . . ?
N3 Rh2 Rh1 84.98(8) . . ?
N8 Rh2 Ag2 93.44(8) . . ?
N11 Rh2 Ag2 89.06(8) . . ?
N6 Rh2 Ag2 94.06(8) . . ?
N3 Rh2 Ag2 94.58(8) . . ?
Rh1 Rh2 Ag2 177.309(16) . . ?
N13 O1 Ag1 106.5(2) . . ?
N14 O4 Ag2 97.0(2) . . ?
C1 N1 C5 118.7(3) . . ?
C1 N1 Ag1 113.5(3) . . ?
C5 N1 Ag1 127.7(2) . . ?
C6 N2 C5 124.0(3) . . ?
C6 N2 Rh1 117.8(2) . . ?
C5 N2 Rh1 118.1(2) . . ?
C10 N3 C6 119.0(3) . . ?
C10 N3 Rh2 119.4(2) . . ?
C6 N3 Rh2 121.4(2) . . ?
C11 N4 C15 118.7(3) . . ?
C11 N4 Ag1 113.9(3) . . ?
C15 N4 Ag1 127.3(2) . . ?
C16 N5 C15 124.2(3) . . ?
C16 N5 Rh1 117.7(2) . . ?
C15 N5 Rh1 118.1(2) . . ?
C20 N6 C16 119.4(3) . . ?
C20 N6 Rh2 120.2(3) . . ?
C16 N6 Rh2 120.0(2) . . ?
C21 N7 C25 117.9(3) . . ?
C21 N7 Ag2 111.6(2) . . ?
C25 N7 Ag2 130.6(3) . . ?
C26 N8 C25 122.8(3) . . ?
C26 N8 Rh2 119.1(2) . . ?
C25 N8 Rh2 118.2(2) . . ?
C30 N9 C26 118.3(3) . . ?
C30 N9 Rh1 120.4(3) . . ?
C26 N9 Rh1 121.2(2) . . ?
C31 N10 C35 118.7(3) . . ?
C31 N10 Ag2 114.5(2) . . ?
C35 N10 Ag2 126.8(2) . . ?
C36 N11 C35 121.9(3) . . ?
C36 N11 Rh2 118.1(2) . . ?
C35 N11 Rh2 120.0(2) . . ?
C40 N12 C36 118.9(3) . . ?
C40 N12 Rh1 120.1(2) . . ?
C36 N12 Rh1 120.8(2) . . ?
O3 N13 O2 121.6(4) . . ?
O3 N13 O1 120.1(4) . . ?
O2 N13 O1 118.2(3) . . ?
O6 N14 O5 120.8(4) . . ?
O6 N14 O4 120.7(4) . . ?
O5 N14 O4 118.5(4) . . ?
N1 C1 C2 123.1(4) . . ?
C1 C2 C3 119.1(4) . . ?
C4 C3 C2 118.3(4) . . ?
C3 C4 C5 121.0(4) . . ?
N1 C5 N2 116.0(3) . . ?
N1 C5 C4 119.6(3) . . ?
N2 C5 C4 124.3(3) . . ?
N3 C6 N2 115.9(3) . . ?
N3 C6 C7 119.0(3) . . ?
N2 C6 C7 124.7(3) . . ?
C8 C7 C6 120.8(3) . . ?
C7 C8 C9 119.3(4) . . ?
C10 C9 C8 118.4(4) . . ?
N3 C10 C9 123.4(3) . . ?
N4 C11 C12 123.6(4) . . ?
C11 C12 C13 118.1(4) . . ?
C14 C13 C12 119.9(4) . . ?
C13 C14 C15 119.6(4) . . ?
N4 C15 N5 115.3(3) . . ?
N4 C15 C14 120.1(3) . . ?
N5 C15 C14 124.4(4) . . ?
N5 C16 N6 116.5(3) . . ?
N5 C16 C17 124.0(3) . . ?
N6 C16 C17 119.3(3) . . ?
C18 C17 C16 120.6(4) . . ?
C17 C18 C19 119.3(4) . . ?
C20 C19 C18 118.8(4) . . ?
N6 C20 C19 122.5(4) . . ?
N7 C21 C22 124.3(4) . . ?
C21 C22 C23 117.7(4) . . ?
C24 C23 C22 119.8(4) . . ?
C23 C24 C25 120.2(4) . . ?
N7 C25 N8 115.6(3) . . ?
N7 C25 C24 119.9(3) . . ?
N8 C25 C24 124.5(3) . . ?
N9 C26 N8 116.0(3) . . ?
N9 C26 C27 118.9(3) . . ?
N8 C26 C27 124.9(4) . . ?
C28 C27 C26 120.4(4) . . ?
C27 C28 C29 120.4(4) . . ?
C30 C29 C28 117.1(4) . . ?
C29 C30 N9 124.5(4) . . ?
N10 C31 C32 123.5(4) . . ?
C31 C32 C33 118.4(4) . . ?
C34 C33 C32 119.3(4) . . ?
C33 C34 C35 120.3(4) . . ?
N10 C35 N11 115.8(3) . . ?
N10 C35 C34 119.8(3) . . ?
N11 C35 C34 124.2(3) . . ?
N11 C36 N12 115.8(3) . . ?
N11 C36 C37 125.2(3) . . ?
N12 C36 C37 118.8(3) . . ?
C38 C37 C36 120.7(3) . . ?
C37 C38 C39 119.9(4) . . ?
C40 C39 C38 117.9(4) . . ?
N12 C40 C39 123.4(4) . . ?

loop_
_geom_bond_atom_site_label_1
_geom_bond_atom_site_label_2
_geom_bond_distance
_geom_bond_site_symmetry_2
_geom_bond_publ_flag
Ag1 N4 2.170(3) . ?
Ag1 N1 2.216(3) . ?
Ag1 O1 2.351(3) . ?
Ag1 Rh1 2.6137(4) . ?
Ag2 N10 2.194(3) . ?
Ag2 N7 2.212(3) . ?
Ag2 O4 2.558(3) . ?
Ag2 Rh2 2.6544(4) . ?
Rh1 N2 2.015(3) . ?
Rh1 N5 2.033(3) . ?
Rh1 N12 2.058(3) . ?
Rh1 N9 2.063(3) . ?
Rh1 Rh2 2.3679(4) . ?
Rh2 N8 2.013(3) . ?
Rh2 N11 2.032(3) . ?
Rh2 N6 2.069(3) . ?
Rh2 N3 2.079(3) . ?
O1 N13 1.275(4) . ?
O2 N13 1.230(4) . ?
O3 N13 1.218(4) . ?
O4 N14 1.270(4) . ?
O5 N14 1.244(4) . ?
O6 N14 1.236(4) . ?
N1 C1 1.358(4) . ?
N1 C5 1.367(5) . ?
N2 C6 1.371(4) . ?
N2 C5 1.373(4) . ?
N3 C10 1.350(4) . ?
N3 C6 1.370(4) . ?
N4 C11 1.353(5) . ?
N4 C15 1.363(5) . ?
N5 C16 1.365(5) . ?
N5 C15 1.370(5) . ?
N6 C20 1.356(5) . ?
N6 C16 1.372(4) . ?
N7 C21 1.352(4) . ?
N7 C25 1.365(5) . ?
N8 C26 1.377(4) . ?
N8 C25 1.379(4) . ?
N9 C30 1.367(4) . ?
N9 C26 1.368(5) . ?
N10 C31 1.356(4) . ?
N10 C35 1.362(4) . ?
N11 C36 1.372(4) . ?
N11 C35 1.372(4) . ?
N12 C40 1.356(4) . ?
N12 C36 1.373(4) . ?
C1 C2 1.360(5) . ?
C2 C3 1.404(6) . ?
C3 C4 1.366(5) . ?
C4 C5 1.407(5) . ?
C6 C7 1.406(5) . ?
C7 C8 1.372(5) . ?
C8 C9 1.385(5) . ?
C9 C10 1.369(5) . ?
C11 C12 1.368(6) . ?
C12 C13 1.387(6) . ?
C13 C14 1.378(6) . ?
C14 C15 1.406(5) . ?
C16 C17 1.409(5) . ?
C17 C18 1.370(6) . ?
C18 C19 1.398(6) . ?
C19 C20 1.374(5) . ?
C21 C22 1.368(5) . ?
C22 C23 1.379(5) . ?
C23 C24 1.369(5) . ?
C24 C25 1.402(5) . ?
C26 C27 1.413(5) . ?
C27 C28 1.369(5) . ?
C28 C29 1.386(6) . ?
C29 C30 1.358(5) . ?
C31 C32 1.369(5) . ?
C32 C33 1.385(5) . ?
C33 C34 1.380(5) . ?
C34 C35 1.403(5) . ?
C36 C37 1.406(5) . ?
C37 C38 1.358(5) . ?
C38 C39 1.394(5) . ?
C39 C40 1.362(5) . ?
